data_1510881
loop_
_publ_author_name
'Fronczek, F.R.'
'Di Tusa, J.F.'
'Adams, P.W.'
'Chan, J.Y.'
'Young, D.P.'

_publ_section_title
;
 Synthesis, structure, and superconductivity in Be1.09 B3
;
_journal_name_full 'Journal of Solid State Chemistry'
_journal_page_first 385
_journal_page_last 389
_journal_paper_doi 10.1006/jssc.2001.9374
_journal_volume 163
_journal_year 2002
_chemical_formula_sum 'B3 Be1.0926'
_chemical_name_systematic 'Be1.0926 B3'
_space_group_IT_number 191
_symmetry_space_group_name_Hall '-P 6 2'
_symmetry_space_group_name_H-M 'P 6/m m m'
_cell_angle_alpha 90
_cell_angle_beta 90
_cell_angle_gamma 120
_cell_formula_units_Z 27
_cell_length_a 9.7738
_cell_length_b 9.7738
_cell_length_c 9.5467
_cell_volume 789.788
_citation_journal_id_ASTM JSSCBI
_cod_data_source_file boron_395.cif
_cod_data_source_block B3Be1.0926
_cod_original_cell_volume 789.7885
_cod_database_code 1510881

loop_
_symmetry_equiv_pos_as_xyz
x,y,z
x-y,x,z
-y,x-y,z
-x,-y,z
-x+y,-x,z
y,-x+y,z
-y,-x,-z
x-y,-y,-z
x,x-y,-z
y,x,-z
-x+y,y,-z
-x,-x+y,-z
-x,-y,-z
-x+y,-x,-z
y,-x+y,-z
x,y,-z
x-y,x,-z
-y,x-y,-z
y,x,z
-x+y,y,z
-x,-x+y,z
-y,-x,z
x-y,-y,z
x,x-y,z

loop_
_atom_site_label
_atom_site_type_symbol
_atom_site_fract_x
_atom_site_fract_y
_atom_site_fract_z
_atom_site_occupancy
_atom_site_U_iso_or_equiv
B4 B 0.1884 0 0.188 1 0.0
B8 B 0.1191 -0.1191 0.3582 0.5 0.0
B6 B 0.2285 -0.2285 0.4046 1 0.0
Be5 Be 0.1244 -0.1244 0 0.5 0.0
B2 B 0.348 0 0.0953 1 0.0
Be4 Be 0 0 0.1067 1 0.0
Be1 Be 0.1191 -0.1191 0.3582 0.5 0.0
Be3 Be 0.3644 0 0.3213 1 0.0
B5 B 0.395 -0.395 0.3071 1 0.0
B3 B 0.447 -0.447 0.153 1 0.0
B7 B 0.0619 -0.0619 0.5 0.5 0.0
Be6 Be 0.3333 0.6667 0.125 0.125 0.0
B1 B 0.164 0.4926 0 1 0.0
Be2 Be 0.4395 -0.4395 0.5 1 0.0
